data_8000382
loop_
_publ_author_name
'Andrzejewski, Micha\/l'
'Katrusiak, Andrzej'

_publ_section_title
;
 Piezochromic Porous Metal-Organic Framework.
;
_journal_issue 1
_journal_name_full 'The journal of physical chemistry letters'
_journal_page_first 279
_journal_page_last 284
_journal_paper_doi 10.1021/acs.jpclett.6b02458
_journal_volume 8
_journal_year 2017
_chemical_formula_moiety 'C14 H18 Co N2 O5'
_chemical_formula_sum 'C14 H18 Co N2 O5'
_chemical_formula_weight 353.23
_chemical_name_common AMU1
_chemical_name_systematic
;
Co(1,4-benzenedicarboxylate)(1,4-diazabicyclo[2.2.2]octane)H2O
;
_space_group_crystal_system triclinic
_space_group_IT_number 1
_space_group_name_Hall 'P 1'
_space_group_name_H-M_alt 'P 1'
_atom_sites_solution_hydrogens mixed
_atom_sites_solution_primary direct
_audit_creation_date 2016-07-12
_audit_creation_method
;
Olex2 1.2
(compiled 2016.02.19 svn.r3266 for OlexSys, GUI svn.r5155)
;
_cell_angle_alpha 89.95(3)
_cell_angle_beta 97.84(4)
_cell_angle_gamma 94.966(12)
_cell_formula_units_Z 1
_cell_length_a 5.7216(11)
_cell_length_b 6.9763(8)
_cell_length_c 10.501(12)
_cell_measurement_reflns_used 732
_cell_measurement_temperature 296(2)
_cell_measurement_theta_max 52.894
_cell_measurement_theta_min 9.342
_cell_volume 413.7(5)
_computing_molecular_graphics 'Olex2 (Dolomanov et al., 2009)'
_computing_publication_material 'Olex2 (Dolomanov et al., 2009)'
_computing_structure_refinement 'ShelXL (Sheldrick, 2015)'
_computing_structure_solution 'ShelXS (Sheldrick, 2008)'
_diffrn_ambient_temperature 296(2)
_diffrn_measured_fraction_theta_full 0.234
_diffrn_measured_fraction_theta_max 0.225
_diffrn_measurement_device_type 'multiwire proportional'
_diffrn_measurement_method 'phi and omega scans'
_diffrn_radiation_monochromator graphite
_diffrn_radiation_type MoK\a
_diffrn_radiation_wavelength 0.71073
_diffrn_reflns_av_R_equivalents 0.1708
_diffrn_reflns_av_unetI/netI 0.1446
_diffrn_reflns_Laue_measured_fraction_full 0.234
_diffrn_reflns_Laue_measured_fraction_max 0.225
_diffrn_reflns_limit_h_max 6
_diffrn_reflns_limit_h_min -6
_diffrn_reflns_limit_k_max 8
_diffrn_reflns_limit_k_min -8
_diffrn_reflns_limit_l_max 4
_diffrn_reflns_limit_l_min -3
_diffrn_reflns_number 1759
_diffrn_reflns_point_group_measured_fraction_full 0.234
_diffrn_reflns_point_group_measured_fraction_max 0.225
_diffrn_reflns_theta_full 26.000
_diffrn_reflns_theta_max 26.447
_diffrn_reflns_theta_min 4.671
_exptl_absorpt_coefficient_mu 1.060
_exptl_absorpt_correction_T_max 0.909
_exptl_absorpt_correction_T_min 0.892
_exptl_absorpt_correction_type multi-scan
_exptl_absorpt_process_details
;
Data were collected and reduced by program CrysAlisPro, 
and SCALE3 ABSPACK was used for absorption correction
;
_exptl_crystal_colour yellow
_exptl_crystal_density_diffrn 1.418
_exptl_crystal_description plate
_exptl_crystal_F_000 183
_exptl_crystal_size_max 0.3
_exptl_crystal_size_mid 0.1
_exptl_crystal_size_min 0.1
_refine_diff_density_max 1.518
_refine_diff_density_min -1.011
_refine_diff_density_rms 0.297
_refine_ls_abs_structure_details
;
 Refined as a perfect inversion twin.
;
_refine_ls_abs_structure_Flack 0.5
_refine_ls_extinction_method none
_refine_ls_goodness_of_fit_ref 2.268
_refine_ls_hydrogen_treatment constr
_refine_ls_matrix_type full
_refine_ls_number_parameters 59
_refine_ls_number_reflns 732
_refine_ls_number_restraints 46
_refine_ls_restrained_S_all 3.721
_refine_ls_R_factor_all 0.2971
_refine_ls_R_factor_gt 0.2433
_refine_ls_shift/su_max 0.000
_refine_ls_shift/su_mean 0.000
_refine_ls_structure_factor_coef Fsqd
_refine_ls_weighting_details 'w=1/[\s^2^(Fo^2^)+(0.2000P)^2^] where P=(Fo^2^+2Fc^2^)/3'
_refine_ls_weighting_scheme calc
_refine_ls_wR_factor_gt 0.5368
_refine_ls_wR_factor_ref 0.5804
_reflns_Friedel_coverage 1.000
_reflns_Friedel_fraction_full 0.234
_reflns_Friedel_fraction_max 0.225
_reflns_number_gt 489
_reflns_number_total 732
_reflns_threshold_expression 'I > 2\s(I)'
_cod_data_source_file jz6b02458_si_004.cif
_cod_data_source_block 203GPa_P1
_cod_database_code 8000382
_shelx_space_group_comment
;
The symmetry employed for this shelxl refinement is uniquely defined
by the following loop, which should always be used as a source of
symmetry information in preference to the above space-group names.
They are only intended as comments.
;
_olex2_refinement_description
;
1. Fixed Uiso
 At 1.2 times of:
  All C(H) groups, All C(H,H) groups
 At 1.5 times of:
  All O(H) groups
2. Restrained distances
 C8-C1
 1.48 with sigma of 0.002
 C4-C3
 1.36 with sigma of 0.002
 C3-C2
 1.36 with sigma of 0.002
 C2-C1
 1.36 with sigma of 0.002
 C1-C6
 1.36 with sigma of 0.002
 C6-C5
 1.36 with sigma of 0.002
 C5-C4
 1.36 with sigma of 0.002
 N1-C9
 1.48 with sigma of 0.002
 N1-C13
 1.48 with sigma of 0.002
 N1-C11
 1.48 with sigma of 0.002
 C10-N2
 1.48 with sigma of 0.002
 C12-N2
 1.48 with sigma of 0.002
 N2-C14
 1.48 with sigma of 0.002
 C14-C13
 1.52 with sigma of 0.002
 C10-C9
 1.52 with sigma of 0.002
 C12-C11
 1.52 with sigma of 0.002
 O3-C7
 1.23 with sigma of 0.002
 O2-C8
 1.23 with sigma of 0.002
 C4-C7
 1.34 with sigma of 0.002
 O1_$2-Co01
 2.1 with sigma of 0.02
 O1-O2
 2.16 with sigma of 0.002
 C10-C12
 2.5 with sigma of 0.02
 O4-O3
 2.16 with sigma of 0.02
 O1W-O4
 2.7 with sigma of 0.02
 O1W_$3-O2_$4
 2.1 with sigma of 0.02
 C2-C8 \\sim C8-C6
 with sigma of 0.02
 O4-C4 \\sim C4-O3
 with sigma of 0.02
 O4-Co01 \\sim Co01-O3
 with sigma of 0.02
 C5-C7 \\sim C7-C3
 with sigma of 0.02
 O1-C1 \\sim C1-O2
 with sigma of 0.02
 O1-C1 \\sim C1-O2
 with sigma of 0.02
3. Restrained planarity
 C8, C6, C1, C2, C3, C4, C5
 with sigma of 0.1
 C8, C6, C1, C2, C3, C4, C5, C7, O4, O3, O2, O1
 with sigma of 0.1
4. Uiso/Uaniso restraints and constraints
Uiso(C4) = Uiso(C5) = Uiso(C3) = Uiso(C2) = Uiso(C1) = Uiso(C6) = Uiso(C8)
Uiso(O3) = Uiso(O4)
Uiso(N1) = Uiso(N2) = Uiso(C9) = Uiso(C12) = Uiso(C14) = Uiso(C10) = Uiso(C13)
= Uiso(C11)
Uiso(O1) = Uiso(O2) = Uiso(O3) = Uiso(O4)
Uiso(C6) = Uiso(C1) = Uiso(C2) = Uiso(C3) = Uiso(C4) = Uiso(C5) = Uiso(C8) =
Uiso(C7)
5. Others
 Fixed Uiso: O1W(0.0241)
 Fixed X: H1WA(0.39922) H1WB(0.49922)
 Fixed Y: H1WA(-0.053541) H1WB(-0.053541)
 Fixed Z: H1WA(-0.06268) H1WB(0.07268)
6.a Secondary CH2 refined with riding coordinates:
 C11(H11A,H11B), C9(H9A,H9B), C12(H12A,H12B), C14(H14A,H14B), C10(H10A,H10B),
 C13(H13A,H13B)
6.b Aromatic/amide H refined with riding coordinates:
 C6(H6), C2(H2), C3(H3), C5(H5)
6.c Fitted hexagon refined as free rotating group:
 C6(C1,C2,C3,C4,C5)
;
_olex2_submission_special_instructions 'No special instructions were received'

loop_
_space_group_symop_operation_xyz
'x, y, z'

loop_
_atom_site_label
_atom_site_type_symbol
_atom_site_fract_x
_atom_site_fract_y
_atom_site_fract_z
_atom_site_U_iso_or_equiv
_atom_site_adp_type
_atom_site_occupancy
_atom_site_site_symmetry_order
_atom_site_calc_flag
_atom_site_refinement_flags_posn
Co01 Co 0.009(4) 0.015(3) -0.016(5) 0.024(4) Uiso 1 1 d D
N1 N 0.031(7) 0.316(6) 0.009(5) 0.020(7) Uiso 1 1 d D
N2 N 0.021(6) 0.696(6) -0.014(5) 0.020(7) Uiso 1 1 d D
O1W O 0.344(10) 0.048(7) 0.017(7) 0.024 Uiso 1 1 d D
H1WA H 0.3992 -0.0535 -0.0627 0.036 Uiso 1 1 d R
C11 C -0.209(7) 0.384(5) -0.02(2) 0.020(7) Uiso 1 1 d D
H11A H -0.2945 0.3398 0.0544 0.025 Uiso 1 1 calc R
H11B H -0.2907 0.3229 -0.0936 0.025 Uiso 1 1 calc R
C9 C 0.155(11) 0.418(5) -0.090(7) 0.020(7) Uiso 1 1 d D
H9A H 0.0861 0.3599 -0.1718 0.025 Uiso 1 1 calc R
H9B H 0.3175 0.3841 -0.0748 0.025 Uiso 1 1 calc R
C12 C -0.222(7) 0.600(5) -0.027(10) 0.020(7) Uiso 1 1 d D
H12A H -0.3072 0.6291 -0.1107 0.025 Uiso 1 1 calc R
H12B H -0.3068 0.6466 0.0387 0.025 Uiso 1 1 calc R
C8 C -0.306(6) -0.031(6) -0.798(4) 0.042(10) Uiso 1 1 d D
C14 C 0.089(13) 0.630(5) 0.119(5) 0.020(7) Uiso 1 1 d D
H14A H -0.0156 0.6813 0.1739 0.025 Uiso 1 1 calc R
H14B H 0.2484 0.6850 0.1495 0.025 Uiso 1 1 calc R
C10 C 0.168(10) 0.634(5) -0.109(7) 0.020(7) Uiso 1 1 d D
H10A H 0.3298 0.6919 -0.0911 0.025 Uiso 1 1 calc R
H10B H 0.1025 0.6662 -0.1959 0.025 Uiso 1 1 calc R
C13 C 0.080(12) 0.413(4) 0.136(6) 0.020(7) Uiso 1 1 d D
H13A H 0.2300 0.3789 0.1807 0.025 Uiso 1 1 calc R
H13B H -0.0433 0.3718 0.1875 0.025 Uiso 1 1 calc R
C6 C -0.017(5) 0.027(6) -0.599(4) 0.042(10) Uiso 1 1 d D
H6 H 0.1018 0.0538 -0.6499 0.050 Uiso 1 1 calc R
C1 C -0.249(5) -0.022(4) -0.656(4) 0.042(10) Uiso 1 1 d DG
C2 C -0.427(5) -0.062(6) -0.580(5) 0.042(10) Uiso 1 1 d DG
H2 H -0.5820 -0.0943 -0.6180 0.050 Uiso 1 1 calc R
C3 C -0.374(6) -0.054(7) -0.447(5) 0.042(10) Uiso 1 1 d DG
H3 H -0.4933 -0.0813 -0.3957 0.050 Uiso 1 1 calc R
C4 C -0.143(7) -0.006(6) -0.390(4) 0.042(10) Uiso 1 1 d DG
C5 C 0.036(6) 0.035(6) -0.466(4) 0.042(10) Uiso 1 1 d DG
H5 H 0.1905 0.0668 -0.4276 0.050 Uiso 1 1 calc R
C7 C -0.087(9) 0.005(8) -0.262(4) 0.042(10) Uiso 1 1 d D
O4 O 0.111(6) 0.033(7) -0.222(6) 0.041(10) Uiso 1 1 d D
O3 O -0.257(5) -0.019(7) -0.201(6) 0.041(10) Uiso 1 1 d D
O2 O -0.520(6) -0.076(7) -0.811(7) 0.041(10) Uiso 1 1 d D
O1 O -0.162(7) 0.006(8) -0.846(6) 0.041(10) Uiso 1 1 d D
H1WB H 0.4992 -0.0535 0.0727 0.061 Uiso 1 1 d R

loop_
_atom_type_symbol
_atom_type_description
_atom_type_scat_dispersion_real
_atom_type_scat_dispersion_imag
_atom_type_scat_source
C C 0.0033 0.0016 'International Tables Vol C Tables 4.2.6.8 and 6.1.1.4'
H H 0.0000 0.0000 'International Tables Vol C Tables 4.2.6.8 and 6.1.1.4'
Co Co 0.3494 0.9721 'International Tables Vol C Tables 4.2.6.8 and 6.1.1.4'
N N 0.0061 0.0033 'International Tables Vol C Tables 4.2.6.8 and 6.1.1.4'
O O 0.0106 0.0060 'International Tables Vol C Tables 4.2.6.8 and 6.1.1.4'

loop_
_geom_angle_atom_site_label_1
_geom_angle_atom_site_label_2
_geom_angle_atom_site_label_3
_geom_angle
_geom_angle_site_symmetry_1
_geom_angle_site_symmetry_3
N1 Co01 N2 171(3) . 1_545
N1 Co01 O4 94(3) . .
N1 Co01 O3 100(2) . .
N1 Co01 O1 85(3) . 1_556
N2 Co01 O4 92(2) 1_545 .
N2 Co01 O3 89(2) 1_545 .
O1W Co01 N1 84.2(19) . .
O1W Co01 N2 90.3(17) . 1_545
O1W Co01 O4 78.1(17) . .
O1W Co01 O3 133(3) . .
O1W Co01 O1 114(2) . 1_556
O3 Co01 O4 55.4(14) . .
O1 Co01 N2 91(3) 1_556 1_545
O1 Co01 O4 167.5(16) 1_556 .
O1 Co01 O3 112.5(16) 1_556 .
C11 N1 Co01 110(3) . .
C9 N1 Co01 112(3) . .
C9 N1 C11 103(8) . .
C13 N1 Co01 124(4) . .
C13 N1 C11 92(8) . .
C13 N1 C9 113(5) . .
C12 N2 Co01 110(3) . 1_565
C14 N2 Co01 110(3) . 1_565
C14 N2 C12 95(6) . .
C14 N2 C10 115(5) . .
C10 N2 Co01 111(3) . 1_565
C10 N2 C12 115(2) . .
Co01 O1W H1WA 102(3) . .
Co01 O1W H1WB 133(4) . .
H1WA O1W H1WB 73(3) . .
N1 C11 H11A 108.2 . .
N1 C11 H11B 108.2 . .
N1 C11 C12 117(4) . .
H11A C11 H11B 107.3 . .
C12 C11 H11A 108.1 . .
C12 C11 H11B 108.2 . .
N1 C9 H9A 106.3 . .
N1 C9 H9B 106.3 . .
N1 C9 C10 124(5) . .
H9A C9 H9B 106.4 . .
C10 C9 H9A 106.3 . .
C10 C9 H9B 106.3 . .
N2 C12 C11 109(4) . .
N2 C12 H12A 109.9 . .
N2 C12 H12B 109.9 . .
C11 C12 H12A 109.9 . .
C11 C12 H12B 109.9 . .
H12A C12 H12B 108.3 . .
O2 C8 C1 101(4) . .
O1 C8 C1 114(3) . .
O1 C8 O2 144(6) . .
N2 C14 H14A 108.4 . .
N2 C14 H14B 108.4 . .
N2 C14 C13 115(5) . .
H14A C14 H14B 107.5 . .
C13 C14 H14A 108.4 . .
C13 C14 H14B 108.4 . .
N2 C10 C9 102(5) . .
N2 C10 H10A 111.4 . .
N2 C10 H10B 111.4 . .
C9 C10 H10A 111.4 . .
C9 C10 H10B 111.4 . .
H10A C10 H10B 109.3 . .
N1 C13 C14 110(5) . .
N1 C13 H13A 109.7 . .
N1 C13 H13B 109.7 . .
C14 C13 H13A 109.7 . .
C14 C13 H13B 109.7 . .
H13A C13 H13B 108.2 . .
C1 C6 H6 120.0 . .
C1 C6 C5 120.0 . .
C5 C6 H6 120.0 . .
C6 C1 C8 120.1(11) . .
C2 C1 C8 119.9(11) . .
C2 C1 C6 120.0 . .
C1 C2 H2 120.0 . .
C3 C2 C1 120.0 . .
C3 C2 H2 120.0 . .
C2 C3 H3 120.0 . .
C2 C3 C4 120.0 . .
C4 C3 H3 120.0 . .
C5 C4 C3 120.0 . .
C7 C4 C3 121.3(11) . .
C7 C4 C5 118.7(11) . .
C6 C5 H5 120.0 . .
C4 C5 C6 120.0 . .
C4 C5 H5 120.0 . .
O4 C7 C4 117(2) . .
O4 C7 O3 128(6) . .
O3 C7 C4 115(4) . .
C7 O4 Co01 89(2) . .
C7 O3 Co01 88(3) . .
C8 O1 Co01 152(4) . 1_554

loop_
_geom_bond_atom_site_label_1
_geom_bond_atom_site_label_2
_geom_bond_distance
_geom_bond_site_symmetry_2
Co01 N1 2.11(5) .
Co01 N2 2.23(5) 1_545
Co01 O1W 1.90(6) .
Co01 O4 2.31(5) .
Co01 O3 2.30(5) .
Co01 O1 2.15(3) 1_556
N1 C11 1.480(3) .
N1 C9 1.480(3) .
N1 C13 1.480(3) .
N2 Co01 2.23(5) 1_565
N2 C12 1.480(3) .
N2 C14 1.480(3) .
N2 C10 1.480(3) .
O1W H1WA 1.19(7) .
O1W H1WB 1.26(5) .
C11 H11A 0.9700 .
C11 H11B 0.9700 .
C11 C12 1.520(3) .
C9 H9A 0.9700 .
C9 H9B 0.9700 .
C9 C10 1.520(3) .
C12 H12A 0.9700 .
C12 H12B 0.9700 .
C8 C1 1.480(3) .
C8 O2 1.230(3) .
C8 O1 1.04(4) .
C14 H14A 0.9700 .
C14 H14B 0.9700 .
C14 C13 1.520(3) .
C10 H10A 0.9700 .
C10 H10B 0.9700 .
C13 H13A 0.9700 .
C13 H13B 0.9700 .
C6 H6 0.9300 .
C6 C1 1.3900 .
C6 C5 1.3900 .
C1 C2 1.3900 .
C2 H2 0.9300 .
C2 C3 1.3900 .
C3 H3 0.9300 .
C3 C4 1.3900 .
C4 C5 1.3900 .
C4 C7 1.340(3) .
C5 H5 0.9300 .
C7 O4 1.15(6) .
C7 O3 1.230(3) .
O1 Co01 2.15(3) 1_554

loop_
_geom_torsion_atom_site_label_1
_geom_torsion_atom_site_label_2
_geom_torsion_atom_site_label_3
_geom_torsion_atom_site_label_4
_geom_torsion
_geom_torsion_site_symmetry_1
_geom_torsion_site_symmetry_4
Co01 N1 C11 C12 -168(11) . .
Co01 N1 C9 C10 171(5) . .
Co01 N1 C13 C14 179(5) . .
Co01 N2 C12 C11 -176(11) 1_565 .
Co01 N2 C14 C13 174(5) 1_565 .
Co01 N2 C10 C9 179(4) 1_565 .
N1 C11 C12 N2 1(18) . .
N1 C9 C10 N2 -3(7) . .
N2 C14 C13 N1 7(8) . .
C11 N1 C9 C10 53(10) . .
C11 N1 C13 C14 -66(7) . .
C9 N1 C11 C12 -49(17) . .
C9 N1 C13 C14 39(7) . .
C12 N2 C14 C13 61(6) . .
C12 N2 C10 C9 -56(6) . .
C8 C1 C2 C3 179.7(8) . .
C14 N2 C12 C11 -62(11) . .
C14 N2 C10 C9 53(5) . .
C10 N2 C12 C11 59(11) . .
C10 N2 C14 C13 -60(7) . .
C13 N1 C11 C12 65(15) . .
C13 N1 C9 C10 -45(8) . .
C6 C1 C2 C3 0.0 . .
C1 C8 O1 Co01 164(7) . 1_554
C1 C6 C5 C4 0.0 . .
C1 C2 C3 C4 0.0 . .
C2 C3 C4 C5 0.0 . .
C2 C3 C4 C7 179(4) . .
C3 C4 C5 C6 0.0 . .
C3 C4 C7 O4 175(4) . .
C3 C4 C7 O3 -5(7) . .
C4 C7 O4 Co01 -179(4) . .
C4 C7 O3 Co01 179(4) . .
C5 C6 C1 C8 -179.7(8) . .
C5 C6 C1 C2 0.0 . .
C5 C4 C7 O4 -6(7) . .
C5 C4 C7 O3 175(4) . .
C7 C4 C5 C6 -179(4) . .
O4 C7 O3 Co01 -1(7) . .
O3 C7 O4 Co01 1(7) . .
O2 C8 C1 C6 -180(3) . .
O2 C8 C1 C2 0(3) . .
O2 C8 O1 Co01 -20(13) . 1_554
O1 C8 C1 C6 -2(4) . .
O1 C8 C1 C2 178(4) . .
